data_7022583
loop_
_publ_author_name
'Monillas, Wesley H.'
'Young, John F.'
'Yap, Glenn P. A.'
'Theopold, Klaus H.'

_publ_section_title
;
 A well-defined model system for the chromium-catalyzed selective
 oligomerization of ethylene.
;
_journal_issue 25
_journal_name_full 'Dalton transactions (Cambridge, England : 2003)'
_journal_page_first 9198
_journal_page_last 9210
_journal_paper_doi 10.1039/c3dt00109a
_journal_volume 42
_journal_year 2013
_chemical_formula_sum 'C59 H75 Cr N2 O'
_chemical_formula_weight 880.21
_chemical_name_systematic
;
?
;
_space_group_IT_number 14
_symmetry_cell_setting monoclinic
_symmetry_space_group_name_Hall '-P 2ybc'
_symmetry_space_group_name_H-M 'P 1 21/c 1'
_atom_sites_solution_hydrogens geom
_atom_sites_solution_primary direct
_atom_sites_solution_secondary difmap
_audit_creation_method SHELXL-97
_cell_angle_alpha 90.00
_cell_angle_beta 104.087(5)
_cell_angle_gamma 90.00
_cell_formula_units_Z 4
_cell_length_a 13.834(4)
_cell_length_b 17.440(5)
_cell_length_c 20.034(5)
_cell_measurement_reflns_used 992
_cell_measurement_temperature 120(2)
_cell_measurement_theta_max 20.78
_cell_measurement_theta_min 2.33
_cell_volume 4688(2)
_computing_cell_refinement 'SAINT (Bruker, 2002)'
_computing_data_collection 'SMART (Bruker, 2002)'
_computing_data_reduction SAINT
_computing_molecular_graphics 'SHELXTL (Sheldrick, 2001)'
_computing_publication_material 'SHELXTL (Sheldrick, 2001)'
_computing_structure_refinement 'SHELXL-97 (Sheldrick, 1997)'
_computing_structure_solution 'SHELXS-97 (Sheldrick, 1990)'
_diffrn_ambient_temperature 120(2)
_diffrn_detector_area_resol_mean 836.6
_diffrn_measured_fraction_theta_full 1.000
_diffrn_measured_fraction_theta_max 1.000
_diffrn_measurement_device_type 'Bruker AXS APEX diffractometer'
_diffrn_measurement_method \w
_diffrn_radiation_monochromator graphite
_diffrn_radiation_source 'fine-focus sealed tube'
_diffrn_radiation_type MoK\a
_diffrn_radiation_wavelength 0.71073
_diffrn_reflns_av_R_equivalents 0.0442
_diffrn_reflns_av_sigmaI/netI 0.0406
_diffrn_reflns_limit_h_max 16
_diffrn_reflns_limit_h_min -16
_diffrn_reflns_limit_k_max 20
_diffrn_reflns_limit_k_min -20
_diffrn_reflns_limit_l_max 23
_diffrn_reflns_limit_l_min -22
_diffrn_reflns_number 33066
_diffrn_reflns_theta_full 25.00
_diffrn_reflns_theta_max 25.00
_diffrn_reflns_theta_min 1.52
_diffrn_standards_decay_% 1
_diffrn_standards_interval_count 0
_diffrn_standards_interval_time 0
_diffrn_standards_number 0
_exptl_absorpt_coefficient_mu 0.288
_exptl_absorpt_correction_T_max 0.9452
_exptl_absorpt_correction_T_min 0.8989
_exptl_absorpt_correction_type multi-scan
_exptl_absorpt_process_details 'SADABS (Sheldrick, 2003)'
_exptl_crystal_colour brown
_exptl_crystal_density_diffrn 1.247
_exptl_crystal_density_method 'not measured'
_exptl_crystal_description block
_exptl_crystal_F_000 1900
_exptl_crystal_size_max 0.38
_exptl_crystal_size_mid 0.37
_exptl_crystal_size_min 0.20
_platon_squeeze_details
;
Reference : Spek, A.L. (2003), J.Appl.Cryst. 36, 7-13
Void space analysis is consistent with 2 molecules of
cocrystallized pentane per compound molecule.
;
_refine_diff_density_max 0.906
_refine_diff_density_min -0.546
_refine_diff_density_rms 0.062
_refine_ls_extinction_method none
_refine_ls_goodness_of_fit_ref 1.054
_refine_ls_hydrogen_treatment mixed
_refine_ls_matrix_type full
_refine_ls_number_parameters 500
_refine_ls_number_reflns 8258
_refine_ls_number_restraints 6
_refine_ls_restrained_S_all 1.053
_refine_ls_R_factor_all 0.0774
_refine_ls_R_factor_gt 0.0609
_refine_ls_shift/su_max 0.000
_refine_ls_shift/su_mean 0.000
_refine_ls_structure_factor_coef Fsqd
_refine_ls_weighting_details 'calc w=1/[\s^2^(Fo^2^)+(0.1057P)^2^+1.9352P] where P=(Fo^2^+2Fc^2^)/3'
_refine_ls_weighting_scheme calc
_refine_ls_wR_factor_gt 0.1682
_refine_ls_wR_factor_ref 0.1813
_reflns_number_gt 6210
_reflns_number_total 8258
_reflns_threshold_expression >2sigma(I)
_cod_data_source_file c3dt00109a.txt
_cod_data_source_block klat636s
_cod_depositor_comments
;
The following automatic conversions were performed:

'_symmetry_cell_setting' value 'Monoclinic' changed to 'monoclinic'
according to /home/saulius/struct/CIF-dictionaries/cif_core.dic
dictionary named 'cif_core.dic' version 2.4.2 from 2011-04-26.

Automatic conversion script
Id: cif_fix_values 1891 2012-01-12 08:04:46Z andrius 
;
_cod_original_sg_symbol_H-M P2(1)/c
_cod_database_code 7022583

loop_
_symmetry_equiv_pos_as_xyz
'x, y, z'
'-x, y+1/2, -z+1/2'
'-x, -y, -z'
'x, -y-1/2, z-1/2'

loop_
_atom_site_label
_atom_site_type_symbol
_atom_site_fract_x
_atom_site_fract_y
_atom_site_fract_z
_atom_site_U_iso_or_equiv
_atom_site_adp_type
_atom_site_occupancy
_atom_site_symmetry_multiplicity
_atom_site_calc_flag
_atom_site_refinement_flags
Cr Cr 0.30297(3) 0.02430(2) 0.32134(2) 0.02792(16) Uani 1 1 d .
N1 N 0.18203(16) 0.10402(13) 0.29890(11) 0.0324(5) Uani 1 1 d .
N2 N 0.20468(17) -0.06128(14) 0.28011(12) 0.0343(5) Uani 1 1 d .
O1 O 0.38365(13) 0.11111(10) 0.38620(9) 0.0320(4) Uani 1 1 d .
C1 C 0.4057(2) -0.05188(16) 0.38055(14) 0.0313(6) Uani 1 1 d D
H1 H 0.390(2) -0.1017(13) 0.3608(15) 0.047 Uiso 1 1 d D
H2 H 0.402(2) -0.0513(18) 0.4280(11) 0.047 Uiso 1 1 d D
C2 C 0.5094(2) -0.02979(15) 0.37330(15) 0.0309(6) Uani 1 1 d D
H3 H 0.558(2) -0.0707(15) 0.3819(16) 0.046 Uiso 1 1 d D
H4 H 0.538(2) 0.0065(16) 0.4093(13) 0.046 Uiso 1 1 d D
C3 C 0.5024(2) 0.00252(15) 0.30248(14) 0.0306(6) Uani 1 1 d .
C4 C 0.4111(2) 0.02618(15) 0.26713(14) 0.0302(6) Uani 1 1 d .
C5 C 0.5979(2) 0.00800(15) 0.28075(17) 0.0396(7) Uani 1 1 d .
C6 C 0.6847(2) 0.02706(17) 0.3284(2) 0.0543(9) Uani 1 1 d .
H6A H 0.6830 0.0369 0.3747 0.065 Uiso 1 1 calc R
C7 C 0.7751(3) 0.0320(2) 0.3092(3) 0.0871(17) Uani 1 1 d .
H7A H 0.8341 0.0450 0.3428 0.105 Uiso 1 1 calc R
C8 C 0.7802(5) 0.0186(2) 0.2434(4) 0.112(3) Uani 1 1 d .
H8A H 0.8418 0.0228 0.2306 0.135 Uiso 1 1 calc R
C9 C 0.6946(5) -0.0012(2) 0.1956(3) 0.100(2) Uani 1 1 d .
H9A H 0.6977 -0.0110 0.1495 0.120 Uiso 1 1 calc R
C10 C 0.6038(3) -0.00705(18) 0.2129(2) 0.0613(11) Uani 1 1 d .
H10A H 0.5457 -0.0212 0.1791 0.074 Uiso 1 1 calc R
C11 C 0.3901(2) 0.06612(18) 0.20005(14) 0.0401(7) Uani 1 1 d .
C12 C 0.4516(2) 0.12506(18) 0.18579(15) 0.0429(7) Uani 1 1 d .
H12A H 0.5088 0.1399 0.2202 0.051 Uiso 1 1 calc R
C13 C 0.4308(3) 0.1618(3) 0.12302(19) 0.0690(12) Uani 1 1 d .
H13A H 0.4741 0.2008 0.1144 0.083 Uiso 1 1 calc R
C14 C 0.3475(4) 0.1423(3) 0.0729(2) 0.0986(19) Uani 1 1 d .
H14A H 0.3339 0.1671 0.0293 0.118 Uiso 1 1 calc R
C15 C 0.2840(4) 0.0869(3) 0.08590(19) 0.0931(18) Uani 1 1 d .
H15A H 0.2255 0.0745 0.0517 0.112 Uiso 1 1 calc R
C16 C 0.3044(3) 0.0489(2) 0.14840(17) 0.0636(11) Uani 1 1 d .
H16A H 0.2597 0.0107 0.1565 0.076 Uiso 1 1 calc R
C17 C 0.1888(2) 0.17812(16) 0.33272(15) 0.0339(6) Uani 1 1 d .
C18 C 0.2196(2) 0.24239(18) 0.30104(16) 0.0404(7) Uani 1 1 d .
C19 C 0.2188(2) 0.31356(19) 0.33275(17) 0.0469(8) Uani 1 1 d .
H19A H 0.2376 0.3579 0.3115 0.056 Uiso 1 1 calc R
C20 C 0.1914(2) 0.32124(19) 0.39379(18) 0.0474(8) Uani 1 1 d .
H20A H 0.1908 0.3704 0.4141 0.057 Uiso 1 1 calc R
C21 C 0.1648(2) 0.25724(18) 0.42538(17) 0.0443(8) Uani 1 1 d .
H21A H 0.1470 0.2626 0.4680 0.053 Uiso 1 1 calc R
C22 C 0.1635(2) 0.18479(18) 0.39608(17) 0.0424(7) Uani 1 1 d .
C23 C 0.1365(3) 0.1159(2) 0.4351(2) 0.0653(11) Uani 1 1 d .
H23A H 0.1723 0.0708 0.4217 0.078 Uiso 1 1 calc R
C24 C 0.1693(4) 0.1213(3) 0.5123(2) 0.0795(14) Uani 1 1 d .
H24A H 0.1596 0.0716 0.5326 0.119 Uiso 1 1 calc R
H24B H 0.1297 0.1604 0.5286 0.119 Uiso 1 1 calc R
H24C H 0.2400 0.1354 0.5259 0.119 Uiso 1 1 calc R
C25 C 0.0309(4) 0.0973(3) 0.4151(2) 0.0883(15) Uani 1 1 d .
H25A H 0.0156 0.0592 0.4470 0.132 Uiso 1 1 calc R
H25B H 0.0142 0.0764 0.3683 0.132 Uiso 1 1 calc R
H25C H -0.0083 0.1438 0.4166 0.132 Uiso 1 1 calc R
C26 C 0.2535(3) 0.2366(2) 0.23405(16) 0.0531(9) Uani 1 1 d .
H26A H 0.2884 0.1863 0.2346 0.064 Uiso 1 1 calc R
C27 C 0.1685(4) 0.2388(4) 0.1688(2) 0.109(2) Uani 1 1 d .
H27A H 0.1313 0.1905 0.1644 0.164 Uiso 1 1 calc R
H27B H 0.1961 0.2458 0.1285 0.164 Uiso 1 1 calc R
H27C H 0.1237 0.2815 0.1717 0.164 Uiso 1 1 calc R
C28 C 0.3281(3) 0.3000(2) 0.22761(19) 0.0552(9) Uani 1 1 d .
H28A H 0.3785 0.3048 0.2712 0.083 Uiso 1 1 calc R
H28B H 0.2927 0.3488 0.2166 0.083 Uiso 1 1 calc R
H28C H 0.3607 0.2867 0.1909 0.083 Uiso 1 1 calc R
C29 C 0.0109(2) 0.1493(2) 0.23999(19) 0.0535(9) Uani 1 1 d .
H29A H 0.0392 0.2007 0.2505 0.080 Uiso 1 1 calc R
H29B H -0.0353 0.1384 0.2689 0.080 Uiso 1 1 calc R
H29C H -0.0249 0.1467 0.1914 0.080 Uiso 1 1 calc R
C30 C 0.0945(2) 0.09021(18) 0.25433(15) 0.0381(7) Uani 1 1 d .
C31 C 0.0696(2) 0.02013(19) 0.22078(16) 0.0434(8) Uani 1 1 d .
H31A H 0.0142 0.0210 0.1819 0.052 Uiso 1 1 calc R
C32 C 0.1151(2) -0.05035(19) 0.23678(15) 0.0405(7) Uani 1 1 d .
C33 C 0.0528(2) -0.1196(2) 0.20407(19) 0.0579(10) Uani 1 1 d .
H33A H 0.0898 -0.1487 0.1766 0.087 Uiso 1 1 calc R
H33B H -0.0103 -0.1017 0.1744 0.087 Uiso 1 1 calc R
H33C H 0.0392 -0.1525 0.2404 0.087 Uiso 1 1 calc R
C34 C 0.2260(2) -0.14029(16) 0.30290(15) 0.0366(7) Uani 1 1 d .
C35 C 0.2064(3) -0.16168(18) 0.36543(18) 0.0523(9) Uani 1 1 d .
C36 C 0.2247(4) -0.2368(2) 0.3882(2) 0.0699(12) Uani 1 1 d .
H36A H 0.2115 -0.2516 0.4308 0.084 Uiso 1 1 calc R
C37 C 0.2618(3) -0.2904(2) 0.3500(2) 0.0624(10) Uani 1 1 d .
H37A H 0.2735 -0.3417 0.3659 0.075 Uiso 1 1 calc R
C38 C 0.2817(2) -0.26840(18) 0.28871(17) 0.0468(8) Uani 1 1 d .
H38A H 0.3073 -0.3052 0.2626 0.056 Uiso 1 1 calc R
C39 C 0.2653(2) -0.19361(17) 0.26392(15) 0.0378(7) Uani 1 1 d .
C40 C 0.2924(2) -0.17337(19) 0.19736(16) 0.0458(8) Uani 1 1 d .
H40A H 0.2665 -0.1208 0.1833 0.055 Uiso 1 1 calc R
C41 C 0.4053(2) -0.17240(18) 0.20779(18) 0.0457(8) Uani 1 1 d .
H41A H 0.4348 -0.1375 0.2456 0.069 Uiso 1 1 calc R
H41B H 0.4220 -0.1548 0.1655 0.069 Uiso 1 1 calc R
H41C H 0.4317 -0.2242 0.2190 0.069 Uiso 1 1 calc R
C42 C 0.2471(3) -0.2295(3) 0.13835(19) 0.0664(11) Uani 1 1 d .
H42A H 0.1748 -0.2320 0.1324 0.100 Uiso 1 1 calc R
H42B H 0.2759 -0.2807 0.1497 0.100 Uiso 1 1 calc R
H42C H 0.2621 -0.2116 0.0956 0.100 Uiso 1 1 calc R
C43 C 0.1633(4) -0.1058(2) 0.4087(2) 0.0737(14) Uani 1 1 d .
H43A H 0.1738 -0.0529 0.3925 0.088 Uiso 1 1 calc R
C44 C 0.0518(4) -0.1177(3) 0.3966(2) 0.0881(15) Uani 1 1 d .
H44A H 0.0206 -0.1137 0.3473 0.132 Uiso 1 1 calc R
H44B H 0.0240 -0.0785 0.4216 0.132 Uiso 1 1 calc R
H44C H 0.0389 -0.1687 0.4131 0.132 Uiso 1 1 calc R
C45 C 0.2131(4) -0.1093(3) 0.4856(2) 0.0899(16) Uani 1 1 d .
H45A H 0.1850 -0.0695 0.5097 0.135 Uiso 1 1 calc R
H45B H 0.2850 -0.1010 0.4927 0.135 Uiso 1 1 calc R
H45C H 0.2014 -0.1598 0.5036 0.135 Uiso 1 1 calc R
C46 C 0.4044(3) 0.10739(19) 0.46054(14) 0.0447(8) Uani 1 1 d .
H46A H 0.4555 0.0678 0.4784 0.054 Uiso 1 1 calc R
H46B H 0.3432 0.0944 0.4754 0.054 Uiso 1 1 calc R
C47 C 0.4415(3) 0.1846(2) 0.48656(17) 0.0568(9) Uani 1 1 d .
H47A H 0.3877 0.2149 0.4986 0.068 Uiso 1 1 calc R
H47B H 0.4976 0.1800 0.5279 0.068 Uiso 1 1 calc R
C48 C 0.4751(4) 0.2216(3) 0.4292(2) 0.105(2) Uani 1 1 d .
H48A H 0.5474 0.2324 0.4433 0.126 Uiso 1 1 calc R
H48B H 0.4392 0.2705 0.4162 0.126 Uiso 1 1 calc R
C49 C 0.4527(2) 0.16694(16) 0.37024(15) 0.0366(7) Uani 1 1 d .
H49A H 0.4220 0.1942 0.3269 0.044 Uiso 1 1 calc R
H49B H 0.5144 0.1414 0.3651 0.044 Uiso 1 1 calc R

loop_
_atom_site_aniso_label
_atom_site_aniso_U_11
_atom_site_aniso_U_22
_atom_site_aniso_U_33
_atom_site_aniso_U_23
_atom_site_aniso_U_13
_atom_site_aniso_U_12
Cr 0.0228(3) 0.0341(3) 0.0259(3) 0.00085(17) 0.00398(18) -0.00575(17)
N1 0.0229(12) 0.0422(13) 0.0310(12) 0.0045(10) 0.0043(10) -0.0028(10)
N2 0.0282(13) 0.0422(13) 0.0334(13) -0.0081(10) 0.0094(10) -0.0110(10)
O1 0.0266(10) 0.0398(10) 0.0277(10) -0.0010(8) 0.0027(8) -0.0044(8)
C1 0.0291(15) 0.0347(14) 0.0300(15) 0.0022(12) 0.0067(12) -0.0039(12)
C2 0.0256(15) 0.0280(14) 0.0398(16) 0.0002(12) 0.0092(12) 0.0002(11)
C3 0.0338(16) 0.0257(13) 0.0347(15) -0.0060(11) 0.0133(13) -0.0066(11)
C4 0.0324(16) 0.0318(14) 0.0286(14) -0.0072(11) 0.0114(12) -0.0103(11)
C5 0.0435(19) 0.0234(13) 0.060(2) -0.0037(13) 0.0291(16) -0.0023(12)
C6 0.0348(19) 0.0379(17) 0.097(3) -0.0005(17) 0.0304(19) -0.0027(14)
C7 0.044(2) 0.042(2) 0.190(6) 0.000(3) 0.058(3) -0.0046(16)
C8 0.110(4) 0.028(2) 0.253(8) -0.006(3) 0.147(5) -0.008(2)
C9 0.151(5) 0.0289(19) 0.172(5) -0.014(2) 0.143(5) -0.016(3)
C10 0.090(3) 0.0293(16) 0.087(3) -0.0092(17) 0.064(2) -0.0104(17)
C11 0.0406(18) 0.0536(18) 0.0267(15) -0.0011(13) 0.0092(13) -0.0145(14)
C12 0.0396(18) 0.0559(19) 0.0307(15) 0.0043(14) 0.0040(13) -0.0125(14)
C13 0.058(2) 0.099(3) 0.045(2) 0.024(2) 0.0053(18) -0.029(2)
C14 0.083(3) 0.166(5) 0.034(2) 0.040(3) -0.011(2) -0.056(3)
C15 0.080(3) 0.155(5) 0.0303(19) 0.019(2) -0.0133(19) -0.057(3)
C16 0.058(2) 0.096(3) 0.0319(17) 0.0017(18) 0.0011(16) -0.043(2)
C17 0.0201(14) 0.0403(15) 0.0391(16) 0.0047(12) 0.0030(12) 0.0054(11)
C18 0.0261(16) 0.0491(18) 0.0413(17) 0.0080(14) -0.0011(13) -0.0036(13)
C19 0.0405(19) 0.0467(18) 0.049(2) 0.0085(15) 0.0033(15) -0.0067(14)
C20 0.0358(18) 0.0425(17) 0.058(2) 0.0002(15) 0.0000(15) 0.0049(14)
C21 0.0393(18) 0.0450(18) 0.0514(19) 0.0017(14) 0.0164(15) 0.0093(14)
C22 0.0355(17) 0.0430(17) 0.0523(19) 0.0049(14) 0.0173(14) 0.0094(13)
C23 0.098(3) 0.0442(19) 0.072(3) -0.0049(17) 0.056(2) 0.0033(19)
C24 0.089(3) 0.090(3) 0.077(3) 0.034(2) 0.056(3) 0.036(3)
C25 0.105(4) 0.095(3) 0.072(3) 0.000(2) 0.035(3) -0.037(3)
C26 0.051(2) 0.067(2) 0.0387(18) 0.0064(16) 0.0070(16) -0.0212(17)
C27 0.086(3) 0.190(6) 0.041(2) 0.026(3) -0.006(2) -0.073(4)
C28 0.057(2) 0.0485(19) 0.062(2) 0.0095(16) 0.0186(18) -0.0061(16)
C29 0.0277(17) 0.064(2) 0.061(2) 0.0193(17) -0.0033(15) -0.0022(15)
C30 0.0259(16) 0.0515(18) 0.0352(16) 0.0084(13) 0.0039(12) -0.0041(13)
C31 0.0244(16) 0.070(2) 0.0322(16) -0.0004(15) 0.0000(12) -0.0094(14)
C32 0.0270(16) 0.062(2) 0.0326(16) -0.0121(14) 0.0078(13) -0.0131(14)
C33 0.0322(18) 0.074(2) 0.065(2) -0.0327(19) 0.0065(16) -0.0151(16)
C34 0.0298(16) 0.0418(16) 0.0388(16) -0.0100(13) 0.0096(13) -0.0171(12)
C35 0.071(2) 0.0417(18) 0.055(2) -0.0132(15) 0.0358(18) -0.0304(16)
C36 0.121(4) 0.043(2) 0.061(2) -0.0086(17) 0.053(2) -0.034(2)
C37 0.091(3) 0.0424(19) 0.061(2) -0.0028(17) 0.033(2) -0.0201(19)
C38 0.047(2) 0.0431(18) 0.053(2) -0.0100(15) 0.0162(16) -0.0094(14)
C39 0.0288(16) 0.0451(17) 0.0390(16) -0.0068(13) 0.0072(13) -0.0096(12)
C40 0.048(2) 0.0532(19) 0.0390(17) 0.0000(14) 0.0155(15) 0.0078(15)
C41 0.049(2) 0.0383(16) 0.057(2) -0.0029(14) 0.0271(16) 0.0004(14)
C42 0.052(2) 0.101(3) 0.046(2) -0.019(2) 0.0104(17) 0.004(2)
C43 0.135(4) 0.0389(19) 0.072(3) -0.0112(17) 0.073(3) -0.031(2)
C44 0.124(4) 0.088(3) 0.068(3) 0.007(2) 0.052(3) 0.039(3)
C45 0.113(4) 0.106(3) 0.071(3) -0.044(3) 0.060(3) -0.056(3)
C46 0.049(2) 0.0575(19) 0.0265(15) -0.0067(13) 0.0069(14) 0.0068(15)
C47 0.070(3) 0.055(2) 0.0385(18) -0.0104(15) 0.0001(17) 0.0076(18)
C48 0.132(5) 0.121(4) 0.071(3) -0.050(3) 0.044(3) -0.083(4)
C49 0.0351(17) 0.0333(15) 0.0402(16) -0.0028(12) 0.0068(13) -0.0065(12)

loop_
_atom_type_symbol
_atom_type_description
_atom_type_scat_dispersion_real
_atom_type_scat_dispersion_imag
_atom_type_scat_source
C C 0.0033 0.0016 'International Tables Vol C Tables 4.2.6.8 and 6.1.1.4'
H H 0.0000 0.0000 'International Tables Vol C Tables 4.2.6.8 and 6.1.1.4'
N N 0.0061 0.0033 'International Tables Vol C Tables 4.2.6.8 and 6.1.1.4'
Cr Cr 0.3209 0.6236 'International Tables Vol C Tables 4.2.6.8 and 6.1.1.4'
O O 0.0106 0.0060 'International Tables Vol C Tables 4.2.6.8 and 6.1.1.4'

loop_
_geom_angle_atom_site_label_1
_geom_angle_atom_site_label_2
_geom_angle_atom_site_label_3
_geom_angle
C4 Cr N2 107.19(10)
C4 Cr C1 80.11(11)
N2 Cr C1 93.35(11)
C4 Cr O1 88.30(9)
N2 Cr O1 164.08(8)
C1 Cr O1 85.56(10)
C4 Cr N1 120.82(10)
N2 Cr N1 88.87(10)
C1 Cr N1 157.20(10)
O1 Cr N1 86.15(8)
C30 N1 C17 114.6(2)
C30 N1 Cr 123.9(2)
C17 N1 Cr 121.52(17)
C32 N2 C34 114.9(2)
C32 N2 Cr 125.0(2)
C34 N2 Cr 119.81(17)
C46 O1 C49 106.2(2)
C46 O1 Cr 122.68(17)
C49 O1 Cr 128.19(16)
C2 C1 Cr 108.08(18)
C3 C2 C1 109.7(2)
C4 C3 C5 127.5(3)
C4 C3 C2 116.3(2)
C5 C3 C2 116.1(3)
C3 C4 C11 124.8(2)
C3 C4 Cr 115.2(2)
C11 C4 Cr 118.8(2)
C6 C5 C10 117.9(3)
C6 C5 C3 119.8(3)
C10 C5 C3 122.3(3)
C5 C6 C7 120.7(4)
C8 C7 C6 121.2(5)
C7 C8 C9 118.7(4)
C8 C9 C10 121.6(5)
C9 C10 C5 119.9(5)
C16 C11 C12 116.8(3)
C16 C11 C4 120.9(3)
C12 C11 C4 122.3(3)
C13 C12 C11 121.5(3)
C14 C13 C12 120.3(3)
C15 C14 C13 119.7(3)
C14 C15 C16 120.7(4)
C15 C16 C11 121.0(3)
C22 C17 C18 120.9(3)
C22 C17 N1 119.7(2)
C18 C17 N1 119.4(3)
C19 C18 C17 117.8(3)
C19 C18 C26 119.8(3)
C17 C18 C26 122.4(3)
C20 C19 C18 121.8(3)
C19 C20 C21 119.5(3)
C20 C21 C22 121.3(3)
C21 C22 C17 118.5(3)
C21 C22 C23 118.5(3)
C17 C22 C23 123.0(3)
C25 C23 C24 109.2(3)
C25 C23 C22 112.9(4)
C24 C23 C22 115.2(3)
C18 C26 C27 114.3(3)
C18 C26 C28 112.4(3)
C27 C26 C28 107.6(3)
N1 C30 C31 123.7(3)
N1 C30 C29 121.7(3)
C31 C30 C29 114.4(3)
C32 C31 C30 128.4(3)
N2 C32 C31 124.9(3)
N2 C32 C33 119.9(3)
C31 C32 C33 115.1(3)
C35 C34 C39 120.5(3)
C35 C34 N2 117.7(3)
C39 C34 N2 121.8(3)
C36 C35 C34 119.1(3)
C36 C35 C43 118.9(3)
C34 C35 C43 122.0(3)
C37 C36 C35 121.2(3)
C38 C37 C36 119.2(3)
C37 C38 C39 121.8(3)
C38 C39 C34 118.2(3)
C38 C39 C40 118.6(3)
C34 C39 C40 123.2(3)
C39 C40 C41 110.3(3)
C39 C40 C42 112.6(3)
C41 C40 C42 108.8(3)
C44 C43 C35 110.2(3)
C44 C43 C45 110.3(3)
C35 C43 C45 113.9(4)
O1 C46 C47 106.5(3)
C48 C47 C46 105.5(3)
C47 C48 C49 107.0(3)
O1 C49 C48 106.0(3)

loop_
_geom_bond_atom_site_label_1
_geom_bond_atom_site_label_2
_geom_bond_distance
Cr C4 2.051(3)
Cr N2 2.052(2)
Cr C1 2.091(3)
Cr O1 2.1260(18)
Cr N1 2.137(2)
N1 C30 1.340(4)
N1 C17 1.452(4)
N2 C32 1.343(4)
N2 C34 1.459(4)
O1 C46 1.448(3)
O1 C49 1.453(3)
C1 C2 1.526(4)
C2 C3 1.508(4)
C3 C4 1.354(4)
C3 C5 1.491(4)
C4 C11 1.478(4)
C5 C6 1.381(5)
C5 C10 1.405(5)
C6 C7 1.398(5)
C7 C8 1.359(8)
C8 C9 1.373(9)
C9 C10 1.387(6)
C11 C16 1.403(4)
C11 C12 1.407(4)
C12 C13 1.378(5)
C13 C14 1.374(5)
C14 C15 1.373(6)
C15 C16 1.384(5)
C17 C22 1.401(4)
C17 C18 1.405(4)
C18 C19 1.396(5)
C18 C26 1.529(5)
C19 C20 1.372(5)
C20 C21 1.377(5)
C21 C22 1.391(4)
C22 C23 1.529(5)
C23 C25 1.454(6)
C23 C24 1.505(6)
C26 C27 1.531(5)
C26 C28 1.539(4)
C29 C30 1.523(4)
C30 C31 1.397(4)
C31 C32 1.383(5)
C32 C33 1.534(4)
C34 C35 1.396(4)
C34 C39 1.406(4)
C35 C36 1.390(5)
C35 C43 1.519(5)
C36 C37 1.384(5)
C37 C38 1.377(5)
C38 C39 1.394(4)
C39 C40 1.512(4)
C40 C41 1.524(5)
C40 C42 1.546(5)
C43 C44 1.516(7)
C43 C45 1.528(6)
C46 C47 1.490(5)
C47 C48 1.486(6)
C48 C49 1.491(5)

loop_
_geom_torsion_atom_site_label_1
_geom_torsion_atom_site_label_2
_geom_torsion_atom_site_label_3
_geom_torsion_atom_site_label_4
_geom_torsion
C4 Cr N1 C30 91.7(2)
N2 Cr N1 C30 -17.7(2)
C1 Cr N1 C30 -113.7(3)
O1 Cr N1 C30 177.4(2)
C4 Cr N1 C17 -89.4(2)
N2 Cr N1 C17 161.2(2)
C1 Cr N1 C17 65.2(3)
O1 Cr N1 C17 -3.72(19)
C4 Cr N2 C32 -102.0(2)
C1 Cr N2 C32 177.3(2)
O1 Cr N2 C32 91.7(4)
N1 Cr N2 C32 20.0(2)
C4 Cr N2 C34 84.2(2)
C1 Cr N2 C34 3.5(2)
O1 Cr N2 C34 -82.1(4)
N1 Cr N2 C34 -153.8(2)
C4 Cr O1 C46 -133.0(2)
N2 Cr O1 C46 33.9(4)
C1 Cr O1 C46 -52.8(2)
N1 Cr O1 C46 106.0(2)
C4 Cr O1 C49 25.1(2)
N2 Cr O1 C49 -168.1(3)
C1 Cr O1 C49 105.3(2)
N1 Cr O1 C49 -96.0(2)
C4 Cr C1 C2 28.31(19)
N2 Cr C1 C2 135.19(19)
O1 Cr C1 C2 -60.73(19)
N1 Cr C1 C2 -129.7(2)
Cr C1 C2 C3 -32.4(3)
C1 C2 C3 C4 17.9(3)
C1 C2 C3 C5 -164.7(2)
C5 C3 C4 C11 -3.1(4)
C2 C3 C4 C11 173.9(2)
C5 C3 C4 Cr -170.5(2)
C2 C3 C4 Cr 6.5(3)
N2 Cr C4 C3 -110.7(2)
C1 Cr C4 C3 -20.2(2)
O1 Cr C4 C3 65.5(2)
N1 Cr C4 C3 150.04(18)
N2 Cr C4 C11 81.1(2)
C1 Cr C4 C11 171.5(2)
O1 Cr C4 C11 -102.7(2)
N1 Cr C4 C11 -18.2(2)
C4 C3 C5 C6 140.3(3)
C2 C3 C5 C6 -36.6(4)
C4 C3 C5 C10 -40.9(4)
C2 C3 C5 C10 142.1(3)
C10 C5 C6 C7 0.8(5)
C3 C5 C6 C7 179.6(3)
C5 C6 C7 C8 0.3(6)
C6 C7 C8 C9 -0.9(6)
C7 C8 C9 C10 0.5(6)
C8 C9 C10 C5 0.5(6)
C6 C5 C10 C9 -1.1(5)
C3 C5 C10 C9 -179.9(3)
C3 C4 C11 C16 140.2(3)
Cr C4 C11 C16 -52.8(4)
C3 C4 C11 C12 -42.8(4)
Cr C4 C11 C12 124.2(3)
C16 C11 C12 C13 -2.7(5)
C4 C11 C12 C13 -179.8(3)
C11 C12 C13 C14 1.2(7)
C12 C13 C14 C15 1.1(9)
C13 C14 C15 C16 -1.8(9)
C14 C15 C16 C11 0.2(8)
C12 C11 C16 C15 2.0(6)
C4 C11 C16 C15 179.2(4)
C30 N1 C17 C22 92.1(3)
Cr N1 C17 C22 -86.9(3)
C30 N1 C17 C18 -87.3(3)
Cr N1 C17 C18 93.8(3)
C22 C17 C18 C19 -3.6(4)
N1 C17 C18 C19 175.8(3)
C22 C17 C18 C26 176.4(3)
N1 C17 C18 C26 -4.3(4)
C17 C18 C19 C20 1.7(5)
C26 C18 C19 C20 -178.3(3)
C18 C19 C20 C21 0.6(5)
C19 C20 C21 C22 -1.1(5)
C20 C21 C22 C17 -0.8(5)
C20 C21 C22 C23 178.1(3)
C18 C17 C22 C21 3.2(4)
N1 C17 C22 C21 -176.2(3)
C18 C17 C22 C23 -175.6(3)
N1 C17 C22 C23 5.0(5)
C21 C22 C23 C25 93.0(4)
C17 C22 C23 C25 -88.2(4)
C21 C22 C23 C24 -33.4(5)
C17 C22 C23 C24 145.4(3)
C19 C18 C26 C27 -95.2(4)
C17 C18 C26 C27 84.8(4)
C19 C18 C26 C28 27.8(4)
C17 C18 C26 C28 -152.1(3)
C17 N1 C30 C31 -174.4(3)
Cr N1 C30 C31 4.5(4)
C17 N1 C30 C29 1.4(4)
Cr N1 C30 C29 -179.7(2)
N1 C30 C31 C32 16.2(5)
C29 C30 C31 C32 -159.9(3)
C34 N2 C32 C31 164.7(3)
Cr N2 C32 C31 -9.4(4)
C34 N2 C32 C33 -11.9(4)
Cr N2 C32 C33 174.1(2)
C30 C31 C32 N2 -14.0(5)
C30 C31 C32 C33 162.7(3)
C32 N2 C34 C35 -95.1(3)
Cr N2 C34 C35 79.3(3)
C32 N2 C34 C39 85.1(3)
Cr N2 C34 C39 -100.5(3)
C39 C34 C35 C36 -1.0(5)
N2 C34 C35 C36 179.2(3)
C39 C34 C35 C43 -179.6(3)
N2 C34 C35 C43 0.6(5)
C34 C35 C36 C37 -0.1(6)
C43 C35 C36 C37 178.6(4)
C35 C36 C37 C38 0.6(6)
C36 C37 C38 C39 -0.1(6)
C37 C38 C39 C34 -0.9(5)
C37 C38 C39 C40 177.9(3)
C35 C34 C39 C38 1.5(4)
N2 C34 C39 C38 -178.7(3)
C35 C34 C39 C40 -177.3(3)
N2 C34 C39 C40 2.5(4)
C38 C39 C40 C41 -70.3(4)
C34 C39 C40 C41 108.4(3)
C38 C39 C40 C42 51.5(4)
C34 C39 C40 C42 -129.7(3)
C36 C35 C43 C44 -79.7(5)
C34 C35 C43 C44 98.9(4)
C36 C35 C43 C45 44.9(5)
C34 C35 C43 C45 -136.5(3)
C49 O1 C46 C47 29.9(3)
Cr O1 C46 C47 -167.9(2)
O1 C46 C47 C48 -19.8(4)
C46 C47 C48 C49 2.5(5)
C46 O1 C49 C48 -28.0(4)
Cr O1 C49 C48 171.1(3)
C47 C48 C49 O1 15.5(5)

loop_
_platon_squeeze_void_nr
_platon_squeeze_void_average_x
_platon_squeeze_void_average_y
_platon_squeeze_void_average_z
_platon_squeeze_void_volume
_platon_squeeze_void_count_electrons
1 -0.013 0.000 0.000 445.1 55.0
2 -0.079 0.500 0.500 445.1 55.1
